data_2206212
loop_
_publ_author_name
'Zhu, Hong-Jun'
'Wang, Dan-Dan'
'Song, Guang-Liang'
'Wang, Jin-Tang'
'Wang, Ke-Le'

_publ_section_title
;
 2,5-Dibenzoyl-1,4-phenylenediamine
;
_journal_issue 7
_journal_name_full 'Acta Crystallographica Section E'
_journal_page_first o2209
_journal_page_last o2210
_journal_paper_doi 10.1107/S1600536805019112
_journal_volume 61
_journal_year 2005
_chemical_formula_iupac 'C20 H16 N2 O2'
_chemical_formula_moiety 'C20 H16 N2 O2'
_chemical_formula_sum 'C20 H16 N2 O2'
_chemical_formula_weight 316.35
_chemical_melting_point 492
_chemical_name_common 2,5-dibenzoyl-1,4-phenylenediamine
_chemical_name_systematic
;
2,5-dibenzoyl-1,4-phenylenediamine
;
_space_group_IT_number 61
_symmetry_cell_setting orthorhombic
_symmetry_space_group_name_Hall '-P 2bc 2ac'
_symmetry_space_group_name_H-M 'P c a b'
_atom_sites_solution_hydrogens geom
_atom_sites_solution_primary direct
_atom_sites_solution_secondary difmap
_audit_creation_method SHELXL-97
_cell_angle_alpha 90
_cell_angle_beta 90
_cell_angle_gamma 90
_cell_formula_units_Z 4
_cell_length_a 7.4651(15)
_cell_length_b 13.0034(16)
_cell_length_c 15.9759(18)
_cell_measurement_reflns_used 25
_cell_measurement_temperature 296(2)
_cell_measurement_theta_max 12
_cell_measurement_theta_min 9
_cell_volume 1550.8(4)
_computing_cell_refinement 'CAD-4 Software'
_computing_data_collection 'CAD-4 Software (Enraf--Nonius,1989)'
_computing_data_reduction 'XAD4 (Harms, 1995)'
_computing_molecular_graphics 'SHELXTL (Sheldrick, 2001)'
_computing_publication_material SHELXTL
_computing_structure_refinement 'SHELXL97 (Sheldrick, 1997)'
_computing_structure_solution 'SHELXS97 (Sheldrick, 1997)'
_diffrn_ambient_temperature 296(2)
_diffrn_measured_fraction_theta_full 1.000
_diffrn_measured_fraction_theta_max 1.000
_diffrn_measurement_device_type 'Enraf--Nonius CAD-4'
_diffrn_measurement_method \w/2\q
_diffrn_radiation_monochromator graphite
_diffrn_radiation_source 'fine-focus sealed tube'
_diffrn_radiation_type MoK\a
_diffrn_radiation_wavelength 0.71073
_diffrn_reflns_av_R_equivalents 0.0000
_diffrn_reflns_av_sigmaI/netI 0.1009
_diffrn_reflns_limit_h_max 9
_diffrn_reflns_limit_h_min 0
_diffrn_reflns_limit_k_max 16
_diffrn_reflns_limit_k_min 0
_diffrn_reflns_limit_l_max 19
_diffrn_reflns_limit_l_min 0
_diffrn_reflns_number 1519
_diffrn_reflns_theta_full 25.98
_diffrn_reflns_theta_max 25.98
_diffrn_reflns_theta_min 2.55
_diffrn_standards_decay_% 0
_diffrn_standards_interval_count 200
_diffrn_standards_number 3
_exptl_absorpt_coefficient_mu 0.089
_exptl_absorpt_correction_T_max 0.991
_exptl_absorpt_correction_T_min 0.974
_exptl_absorpt_correction_type psi-scan
_exptl_absorpt_process_details '(XPREP in SHELXTL; Bruker, 2000)'
_exptl_crystal_colour brown
_exptl_crystal_density_diffrn 1.355
_exptl_crystal_density_method 'not measured'
_exptl_crystal_description prism
_exptl_crystal_F_000 664
_exptl_crystal_size_max 0.3
_exptl_crystal_size_mid 0.3
_exptl_crystal_size_min 0.1
_refine_diff_density_max 0.185
_refine_diff_density_min -0.177
_refine_ls_extinction_coef 0.0047(19)
_refine_ls_extinction_expression Fc^*^=kFc[1+0.001xFc^2^\l^3^/sin(2\q)]^-1/4^
_refine_ls_extinction_method SHELXL97
_refine_ls_goodness_of_fit_ref 1.016
_refine_ls_hydrogen_treatment mixed
_refine_ls_matrix_type full
_refine_ls_number_parameters 118
_refine_ls_number_reflns 1519
_refine_ls_number_restraints 0
_refine_ls_restrained_S_all 1.016
_refine_ls_R_factor_all 0.1470
_refine_ls_R_factor_gt 0.0543
_refine_ls_shift/su_max 0.001
_refine_ls_shift/su_mean 0.000
_refine_ls_structure_factor_coef Fsqd
_refine_ls_weighting_details 'calc w = 1/[\s^2^(Fo^2^)+(0.0432P)^2^] where P = (Fo^2^+2Fc^2^)/3'
_refine_ls_weighting_scheme calc
_refine_ls_wR_factor_gt 0.1202
_refine_ls_wR_factor_ref 0.1509
_reflns_number_gt 614
_reflns_number_total 1519
_reflns_threshold_expression I>2\s(I)
_cod_data_source_file hk6017.cif
_cod_data_source_block I
_cod_depositor_comments
;
The following automatic conversions were performed:
'_symmetry_cell_setting' value 'Orthorhombic' changed to 'orthorhombic'
according to '/home/saulius/struct/CIF-dictionaries/cif_core.dic'
dictionary named 'cif_core.dic' version 2.4.1 from 2010-06-29.

Automatic conversion script
Id: cif_fix_enum 1527 2010-12-29 10:47:43Z saulius 

The following automatic conversions were performed:

'_symmetry_cell_setting' value 'Orthorhombic' changed to
'orthorhombic' according to
/home/saulius/struct/CIF-dictionaries/cif_core.dic dictionary named
'cif_core.dic' version 2.4.1 from 2010-06-29.

Automatic conversion script
Id: cif_fix_values 1715 2011-07-08 13:25:40Z adriana 
;
_cod_database_code 2206212
_cod_database_fobs_code 2206212

loop_
_symmetry_equiv_pos_as_xyz
'x, y, z'
'-x, -y+1/2, z+1/2'
'x+1/2, -y, -z+1/2'
'-x+1/2, y+1/2, -z'
'-x, -y, -z'
'x, y-1/2, -z-1/2'
'-x-1/2, y, z-1/2'
'x-1/2, -y-1/2, z'

loop_
_atom_site_label
_atom_site_fract_x
_atom_site_fract_y
_atom_site_fract_z
_atom_site_U_iso_or_equiv
_atom_site_adp_type
_atom_site_calc_flag
_atom_site_refinement_flags
_atom_site_occupancy
_atom_site_type_symbol
O -0.1312(4) 0.2506(2) 0.08228(16) 0.0549(8) Uani d . 1 O
N 0.3402(5) -0.0911(3) -0.0079(2) 0.0490(10) Uani d . 1 N
H1 0.349(5) -0.154(3) -0.025(2) 0.044(12) Uiso d . 1 H
H3 0.421(7) -0.066(3) 0.034(3) 0.097(18) Uiso d . 1 H
C1 0.1691(5) -0.0489(3) -0.0026(2) 0.0341(9) Uani d . 1 C
C2 0.1372(5) 0.0349(3) 0.0494(2) 0.0345(9) Uani d . 1 C
H2 0.2299 0.0592 0.0828 0.041 Uiso calc R 1 H
C3 -0.0277(5) 0.0833(2) 0.0531(2) 0.0344(9) Uani d . 1 C
C4 -0.0501(5) 0.1747(3) 0.1084(2) 0.0378(9) Uani d . 1 C
C5 0.0523(5) 0.2689(3) 0.2348(2) 0.0474(11) Uani d . 1 C
H5 0.0280 0.3302 0.2071 0.057 Uiso calc R 1 H
C6 0.1164(6) 0.2708(3) 0.3154(3) 0.0599(13) Uani d . 1 C
H6 0.1365 0.3337 0.3416 0.072 Uiso calc R 1 H
C7 0.1508(6) 0.1818(4) 0.3577(2) 0.0626(13) Uani d . 1 C
H7 0.1957 0.1841 0.4120 0.075 Uiso calc R 1 H
C8 0.1191(6) 0.0889(4) 0.3199(2) 0.0587(13) Uani d . 1 C
H8 0.1390 0.0281 0.3490 0.070 Uiso calc R 1 H
C9 0.0576(6) 0.0860(3) 0.2386(2) 0.0469(11) Uani d . 1 C
H9 0.0385 0.0227 0.2130 0.056 Uiso calc R 1 H
C10 0.0236(5) 0.1754(3) 0.1943(2) 0.0360(9) Uani d . 1 C

loop_
_atom_site_aniso_label
_atom_site_aniso_U_11
_atom_site_aniso_U_22
_atom_site_aniso_U_33
_atom_site_aniso_U_12
_atom_site_aniso_U_13
_atom_site_aniso_U_23
O 0.074(2) 0.0400(14) 0.0510(15) 0.0126(16) -0.0046(14) -0.0001(15)
N 0.041(2) 0.048(2) 0.058(2) 0.0097(19) -0.0022(18) -0.013(2)
C1 0.037(2) 0.0330(19) 0.032(2) 0.0019(18) 0.0020(18) 0.0028(17)
C2 0.036(2) 0.037(2) 0.0307(18) -0.0040(19) -0.0048(17) -0.0003(16)
C3 0.038(2) 0.034(2) 0.0310(18) -0.0031(19) 0.0020(17) 0.0000(16)
C4 0.041(2) 0.034(2) 0.038(2) -0.004(2) 0.0070(19) 0.0033(18)
C5 0.050(2) 0.044(3) 0.048(2) -0.001(2) -0.001(2) -0.011(2)
C6 0.066(3) 0.064(3) 0.049(3) -0.012(3) 0.004(2) -0.022(2)
C7 0.055(3) 0.102(4) 0.031(2) -0.008(3) 0.003(2) -0.012(3)
C8 0.071(3) 0.069(3) 0.037(2) 0.009(3) 0.001(2) 0.004(2)
C9 0.058(3) 0.045(2) 0.038(2) -0.004(2) 0.000(2) -0.0045(19)
C10 0.036(2) 0.041(2) 0.0311(19) -0.0017(19) 0.0065(16) -0.0010(18)

loop_
_atom_type_symbol
_atom_type_description
_atom_type_scat_dispersion_real
_atom_type_scat_dispersion_imag
_atom_type_scat_source
C C 0.0033 0.0016 'International Tables Vol C Tables 4.2.6.8 and 6.1.1.4'
H H 0.0000 0.0000 'International Tables Vol C Tables 4.2.6.8 and 6.1.1.4'
N N 0.0061 0.0033 'International Tables Vol C Tables 4.2.6.8 and 6.1.1.4'
O O 0.0106 0.0060 'International Tables Vol C Tables 4.2.6.8 and 6.1.1.4'

loop_
_geom_angle_atom_site_label_1
_geom_angle_atom_site_label_2
_geom_angle_atom_site_label_3
_geom_angle_site_symmetry_1
_geom_angle_site_symmetry_3
_geom_angle
_geom_angle_publ_flag
C9 C10 C5 . . 117.8(3) ?
C9 C10 C4 . . 122.6(3) ?
C5 C10 C4 . . 119.5(3) ?
C1 N H1 . . 117(3) ?
C1 N H3 . . 114(3) ?
H1 N H3 . . 119(4) ?
C2 C1 C3 . 5 117.7(3) ?
C2 C1 N . . 120.1(3) yes
C3 C1 N 5 . 122.0(3) ?
C1 C2 C3 . . 122.4(3) yes
C1 C2 H2 . . 118.8 ?
C3 C2 H2 . . 118.8 ?
C2 C3 C1 . 5 119.9(3) ?
C2 C3 C4 . . 119.3(3) ?
C1 C3 C4 5 . 120.7(3) yes
O C4 C10 . . 119.6(3) ?
O C4 C3 . . 119.5(3) ?
C10 C4 C3 . . 120.9(3) yes
C6 C5 C10 . . 120.3(4) ?
C6 C5 H5 . . 119.9 ?
C10 C5 H5 . . 119.9 ?
C7 C6 C5 . . 120.9(4) ?
C7 C6 H6 . . 119.5 ?
C5 C6 H6 . . 119.5 ?
C8 C7 C6 . . 119.7(4) ?
C8 C7 H7 . . 120.1 ?
C6 C7 H7 . . 120.1 ?
C7 C8 C9 . . 119.8(4) ?
C7 C8 H8 . . 120.1 ?
C9 C8 H8 . . 120.1 ?
C10 C9 C8 . . 121.3(4) ?
C10 C9 H9 . . 119.3 ?
C8 C9 H9 . . 119.3 ?

loop_
_geom_bond_atom_site_label_1
_geom_bond_atom_site_label_2
_geom_bond_site_symmetry_2
_geom_bond_distance
_geom_bond_publ_flag
O C4 . 1.231(4) yes
C10 C9 . 1.384(5) ?
C10 C5 . 1.394(5) ?
C10 C4 . 1.478(5) yes
N C1 . 1.393(4) yes
N H1 . 0.87(4) ?
N H3 . 0.96(5) ?
C1 C2 . 1.390(4) ?
C1 C3 5 1.402(5) ?
C2 C3 . 1.384(5) ?
C2 H2 . 0.9300 ?
C3 C1 5 1.402(5) ?
C3 C4 . 1.491(4) yes
C5 C6 . 1.375(5) ?
C5 H5 . 0.9300 ?
C6 C7 . 1.364(6) ?
C6 H6 . 0.9300 ?
C7 C8 . 1.371(6) ?
C7 H7 . 0.9300 ?
C8 C9 . 1.378(5) ?
C8 H8 . 0.9300 ?
C9 H9 . 0.9300 ?

loop_
_geom_hbond_atom_site_label_D
_geom_hbond_atom_site_label_H
_geom_hbond_atom_site_label_A
_geom_hbond_site_symmetry_A
_geom_hbond_distance_DH
_geom_hbond_distance_HA
_geom_hbond_distance_DA
_geom_hbond_angle_DHA
_geom_hbond_publ_flag
N H1 O 5 0.87(4) 2.25(4) 2.855(5) 127(3) yes
N H1 O 4_545 0.87(4) 2.61(4) 3.220(5) 128(3) yes

loop_
_geom_torsion_atom_site_label_1
_geom_torsion_atom_site_label_2
_geom_torsion_atom_site_label_3
_geom_torsion_atom_site_label_4
_geom_torsion_site_symmetry_1
_geom_torsion_site_symmetry_4
_geom_torsion
C3 C1 C2 C3 5 . 0.6(5)
N C1 C2 C3 . . 176.1(3)
C1 C2 C3 C1 . 5 -0.7(6)
C1 C2 C3 C4 . . -178.1(3)
C9 C10 C4 O . . 156.3(4)
C5 C10 C4 O . . -20.3(5)
C9 C10 C4 C3 . . -23.7(5)
C5 C10 C4 C3 . . 159.7(3)
C2 C3 C4 O . . 136.1(4)
C1 C3 C4 O 5 . -41.3(5)
C2 C3 C4 C10 . . -43.9(5)
C1 C3 C4 C10 5 . 138.6(4)
C9 C10 C5 C6 . . 1.5(6)
C4 C10 C5 C6 . . 178.3(3)
C10 C5 C6 C7 . . -0.9(6)
C5 C6 C7 C8 . . -0.9(7)
C6 C7 C8 C9 . . 1.9(6)
C5 C10 C9 C8 . . -0.5(6)
C4 C10 C9 C8 . . -177.2(4)
C7 C8 C9 C10 . . -1.2(6)
